data_7205824
loop_
_publ_author_name
'Tang, Xiao-Liang'
'Dou, Wei'
'Zhou, Ji-an'
'Zhang, Guo-Lin'
'Liu, Wei-Sheng'
'Yang, Li-Zi'
'Shao, Yong-Liang'

_publ_section_title
;
 Metallomacrocycle or coordination polymer: Spacer-directed
 self-assembly of transition-metal complexes based on flexible
 bis(benzotriazole) ligands
;
_journal_issue 8
_journal_name_full CrystEngComm
_journal_page_first 2890
_journal_paper_doi 10.1039/c0ce00847h
_journal_volume 13
_journal_year 2011
_chemical_formula_sum 'C14 H12 Cl2 Cu N6'
_chemical_formula_weight 398.74
_chemical_name_systematic
;
?
;
_space_group_IT_number 2
_symmetry_cell_setting triclinic
_symmetry_space_group_name_Hall '-P 1'
_symmetry_space_group_name_H-M 'P -1'
_atom_sites_solution_hydrogens geom
_atom_sites_solution_primary direct
_atom_sites_solution_secondary difmap
_audit_creation_method SHELXL-97
_cell_angle_alpha 79.404(3)
_cell_angle_beta 86.652(3)
_cell_angle_gamma 80.058(3)
_cell_formula_units_Z 2
_cell_length_a 7.7004(14)
_cell_length_b 9.5195(18)
_cell_length_c 11.112(2)
_cell_measurement_reflns_used 1514
_cell_measurement_temperature 294(2)
_cell_measurement_theta_max 26.22
_cell_measurement_theta_min 2.63
_cell_volume 788.3(3)
_computing_cell_refinement 'Bruker SMART'
_computing_data_collection 'Bruker SMART'
_computing_data_reduction 'Bruker SAINT'
_computing_molecular_graphics 'Bruker SHELXTL'
_computing_publication_material 'Bruker SHELXTL'
_computing_structure_refinement 'SHELXL-97 (Sheldrick, 1997)'
_computing_structure_solution 'SHELXS-97 (Sheldrick, 1990)'
_diffrn_ambient_temperature 294(2)
_diffrn_measured_fraction_theta_full 0.990
_diffrn_measured_fraction_theta_max 0.990
_diffrn_measurement_device_type 'CCD area detector'
_diffrn_measurement_method 'phi and omega scans'
_diffrn_radiation_monochromator graphite
_diffrn_radiation_source 'fine-focus sealed tube'
_diffrn_radiation_type MoK\a
_diffrn_radiation_wavelength 0.71073
_diffrn_reflns_av_R_equivalents 0.0236
_diffrn_reflns_av_sigmaI/netI 0.0501
_diffrn_reflns_limit_h_max 9
_diffrn_reflns_limit_h_min -6
_diffrn_reflns_limit_k_max 11
_diffrn_reflns_limit_k_min -11
_diffrn_reflns_limit_l_max 12
_diffrn_reflns_limit_l_min -13
_diffrn_reflns_number 3987
_diffrn_reflns_theta_full 25.05
_diffrn_reflns_theta_max 25.05
_diffrn_reflns_theta_min 1.87
_exptl_absorpt_coefficient_mu 1.731
_exptl_absorpt_correction_type none
_exptl_crystal_colour 'Navy blue'
_exptl_crystal_density_diffrn 1.680
_exptl_crystal_density_method 'not measured'
_exptl_crystal_description block
_exptl_crystal_F_000 402
_exptl_crystal_size_max 0.28
_exptl_crystal_size_mid 0.18
_exptl_crystal_size_min 0.15
_refine_diff_density_max 0.748
_refine_diff_density_min -0.428
_refine_diff_density_rms 0.087
_refine_ls_extinction_method none
_refine_ls_goodness_of_fit_ref 1.031
_refine_ls_hydrogen_treatment noref
_refine_ls_matrix_type full
_refine_ls_number_parameters 208
_refine_ls_number_reflns 2765
_refine_ls_number_restraints 0
_refine_ls_restrained_S_all 1.031
_refine_ls_R_factor_all 0.0620
_refine_ls_R_factor_gt 0.0453
_refine_ls_shift/su_max 0.001
_refine_ls_shift/su_mean 0.000
_refine_ls_structure_factor_coef Fsqd
_refine_ls_weighting_details 'calc w=1/[\s^2^(Fo^2^)+(0.0651P)^2^+0.0000P] where P=(Fo^2^+2Fc^2^)/3'
_refine_ls_weighting_scheme calc
_refine_ls_wR_factor_gt 0.1075
_refine_ls_wR_factor_ref 0.1160
_reflns_number_gt 2178
_reflns_number_total 2765
_reflns_threshold_expression >2sigma(I)
_cod_data_source_file c0ce00847h.txt
_cod_data_source_block p-1
_cod_depositor_comments
;
The following automatic conversions were performed:
'_symmetry_cell_setting' value 'Triclinic' changed to 'triclinic'
according to '/home/saulius/struct/CIF-dictionaries/cif_core.dic'
dictionary named 'cif_core.dic' version 2.4.1 from 2010-06-29.

Automatic conversion script
Id: cif_fix_enum 1555 2011-01-17 13:19:09Z saulius 
;
_cod_original_sg_symbol_H-M P-1
_cod_database_code 7205824

loop_
_symmetry_equiv_pos_as_xyz
'x, y, z'
'-x, -y, -z'

loop_
_atom_site_label
_atom_site_type_symbol
_atom_site_fract_x
_atom_site_fract_y
_atom_site_fract_z
_atom_site_U_iso_or_equiv
_atom_site_adp_type
_atom_site_occupancy
_atom_site_symmetry_multiplicity
_atom_site_calc_flag
_atom_site_refinement_flags
_atom_site_disorder_assembly
_atom_site_disorder_group
Cu1 Cu 0.19701(7) 1.25800(5) 0.22442(4) 0.03412(19) Uani 1 1 d . . .
C1 C 0.0392(5) 0.9918(4) 0.1984(3) 0.0313(9) Uani 1 1 d . . .
C2 C -0.0938(6) 0.9933(5) 0.2884(4) 0.0441(11) Uani 1 1 d . . .
H2 H -0.1225 1.0696 0.3314 0.053 Uiso 1 1 calc R . .
C3 C -0.1802(6) 0.8766(5) 0.3104(4) 0.0482(11) Uani 1 1 d . . .
H3 H -0.2682 0.8722 0.3713 0.058 Uiso 1 1 calc R . .
C4 C -0.1387(6) 0.7627(5) 0.2427(4) 0.0438(11) Uani 1 1 d . . .
H4 H -0.2015 0.6859 0.2605 0.053 Uiso 1 1 calc R . .
C5 C -0.0117(5) 0.7602(4) 0.1532(4) 0.0369(10) Uani 1 1 d . . .
H5 H 0.0127 0.6854 0.1083 0.044 Uiso 1 1 calc R . .
C6 C 0.0807(5) 0.8779(4) 0.1324(3) 0.0307(9) Uani 1 1 d . . .
C7 C 0.3374(6) 0.8192(4) -0.0150(3) 0.0383(10) Uani 1 1 d . . .
H7A H 0.3886 0.8800 -0.0827 0.046 Uiso 1 1 calc R . .
H7B H 0.2694 0.7595 -0.0486 0.046 Uiso 1 1 calc R . .
C8 C 0.4829(6) 0.7232(4) 0.0613(4) 0.0379(10) Uani 1 1 d . . .
H8A H 0.5635 0.6695 0.0091 0.045 Uiso 1 1 calc R . .
H8B H 0.5486 0.7830 0.0967 0.045 Uiso 1 1 calc R . .
C9 C 0.3732(5) 0.6330(4) 0.2789(3) 0.0295(9) Uani 1 1 d . . .
C10 C 0.3892(5) 0.7387(4) 0.3480(4) 0.0383(10) Uani 1 1 d . . .
H10 H 0.4379 0.8209 0.3154 0.046 Uiso 1 1 calc R . .
C11 C 0.3282(6) 0.7128(5) 0.4665(4) 0.0502(12) Uani 1 1 d . . .
H11 H 0.3356 0.7799 0.5164 0.060 Uiso 1 1 calc R . .
C12 C 0.2546(6) 0.5886(5) 0.5160(4) 0.0515(12) Uani 1 1 d . . .
H12 H 0.2183 0.5747 0.5980 0.062 Uiso 1 1 calc R . .
C13 C 0.2349(6) 0.4869(5) 0.4465(4) 0.0412(10) Uani 1 1 d . . .
H13 H 0.1829 0.4062 0.4785 0.049 Uiso 1 1 calc R . .
C14 C 0.2970(5) 0.5116(4) 0.3262(3) 0.0302(9) Uani 1 1 d . . .
Cl1 Cl -0.06787(15) 1.38102(11) 0.16815(11) 0.0488(3) Uani 1 1 d . . .
Cl2 Cl 0.3950(2) 1.12340(13) 0.35137(14) 0.0746(5) Uani 1 1 d . . .
N1 N 0.1583(4) 1.0847(3) 0.1601(3) 0.0337(8) Uani 1 1 d . . .
N2 N 0.2679(4) 1.0345(3) 0.0769(3) 0.0334(8) Uani 1 1 d . . .
N3 N 0.2214(4) 0.9102(3) 0.0585(3) 0.0297(7) Uani 1 1 d . . .
N4 N 0.2938(4) 0.4363(3) 0.2319(3) 0.0338(8) Uani 1 1 d . . .
N5 N 0.3625(4) 0.5032(3) 0.1321(3) 0.0362(8) Uani 1 1 d . . .
N6 N 0.4132(4) 0.6220(3) 0.1589(3) 0.0309(7) Uani 1 1 d . . .

loop_
_atom_site_aniso_label
_atom_site_aniso_U_11
_atom_site_aniso_U_22
_atom_site_aniso_U_33
_atom_site_aniso_U_23
_atom_site_aniso_U_13
_atom_site_aniso_U_12
Cu1 0.0455(3) 0.0205(3) 0.0408(3) -0.0132(2) 0.0015(2) -0.0105(2)
C1 0.035(2) 0.0196(19) 0.039(2) -0.0048(16) -0.0038(18) -0.0041(16)
C2 0.043(3) 0.036(2) 0.055(3) -0.017(2) 0.008(2) -0.006(2)
C3 0.041(3) 0.045(3) 0.057(3) -0.008(2) 0.006(2) -0.009(2)
C4 0.036(2) 0.032(2) 0.063(3) -0.001(2) -0.002(2) -0.0145(19)
C5 0.038(2) 0.026(2) 0.050(3) -0.0073(18) -0.008(2) -0.0092(18)
C6 0.038(2) 0.023(2) 0.033(2) -0.0062(16) -0.0044(18) -0.0062(17)
C7 0.057(3) 0.032(2) 0.032(2) -0.0141(17) 0.0072(19) -0.015(2)
C8 0.046(3) 0.028(2) 0.044(2) -0.0158(18) 0.015(2) -0.0104(19)
C9 0.030(2) 0.024(2) 0.038(2) -0.0146(16) 0.0004(17) -0.0042(16)
C10 0.041(2) 0.029(2) 0.050(3) -0.0197(19) -0.006(2) -0.0065(19)
C11 0.059(3) 0.046(3) 0.053(3) -0.031(2) -0.008(2) -0.003(2)
C12 0.068(3) 0.053(3) 0.033(2) -0.015(2) 0.001(2) -0.005(3)
C13 0.052(3) 0.033(2) 0.041(2) -0.0065(19) 0.003(2) -0.012(2)
C14 0.035(2) 0.0197(19) 0.037(2) -0.0057(16) -0.0009(17) -0.0052(16)
Cl1 0.0547(7) 0.0333(6) 0.0630(7) -0.0203(5) -0.0119(6) -0.0039(5)
Cl2 0.0938(11) 0.0321(6) 0.1029(11) -0.0199(7) -0.0529(9) 0.0012(7)
N1 0.0385(19) 0.0248(17) 0.0409(19) -0.0121(15) -0.0009(16) -0.0076(15)
N2 0.045(2) 0.0226(17) 0.0367(18) -0.0110(14) 0.0043(16) -0.0126(15)
N3 0.041(2) 0.0183(16) 0.0331(17) -0.0093(13) -0.0007(15) -0.0091(14)
N4 0.050(2) 0.0206(17) 0.0351(18) -0.0126(14) 0.0035(16) -0.0104(15)
N5 0.050(2) 0.0236(17) 0.0399(19) -0.0147(15) 0.0058(16) -0.0115(16)
N6 0.0367(19) 0.0222(17) 0.0380(18) -0.0142(14) 0.0082(15) -0.0097(14)

loop_
_atom_type_symbol
_atom_type_description
_atom_type_scat_dispersion_real
_atom_type_scat_dispersion_imag
_atom_type_scat_source
C C 0.0033 0.0016 'International Tables Vol C Tables 4.2.6.8 and 6.1.1.4'
H H 0.0000 0.0000 'International Tables Vol C Tables 4.2.6.8 and 6.1.1.4'
N N 0.0061 0.0033 'International Tables Vol C Tables 4.2.6.8 and 6.1.1.4'
Cu Cu 0.3201 1.2651 'International Tables Vol C Tables 4.2.6.8 and 6.1.1.4'
Cl Cl 0.1484 0.1585 'International Tables Vol C Tables 4.2.6.8 and 6.1.1.4'

loop_
_geom_angle_atom_site_label_1
_geom_angle_atom_site_label_2
_geom_angle_atom_site_label_3
_geom_angle
_geom_angle_site_symmetry_1
_geom_angle_site_symmetry_3
_geom_angle_publ_flag
N4 Cu1 N1 158.18(13) 1_565 . ?
N4 Cu1 Cl2 91.97(10) 1_565 . ?
N1 Cu1 Cl2 90.86(10) . . ?
N4 Cu1 Cl1 93.18(10) 1_565 . ?
N1 Cu1 Cl1 92.89(10) . . ?
Cl2 Cu1 Cl1 156.24(6) . . ?
N1 C1 C2 131.3(4) . . ?
N1 C1 C6 106.8(3) . . ?
C2 C1 C6 121.7(4) . . ?
C3 C2 C1 116.5(4) . . ?
C3 C2 H2 121.8 . . ?
C1 C2 H2 121.8 . . ?
C2 C3 C4 121.5(4) . . ?
C2 C3 H3 119.3 . . ?
C4 C3 H3 119.3 . . ?
C5 C4 C3 123.0(4) . . ?
C5 C4 H4 118.5 . . ?
C3 C4 H4 118.5 . . ?
C4 C5 C6 115.7(4) . . ?
C4 C5 H5 122.1 . . ?
C6 C5 H5 122.1 . . ?
N3 C6 C1 104.9(3) . . ?
N3 C6 C5 133.6(4) . . ?
C1 C6 C5 121.5(4) . . ?
N3 C7 C8 110.9(3) . . ?
N3 C7 H7A 109.5 . . ?
C8 C7 H7A 109.5 . . ?
N3 C7 H7B 109.5 . . ?
C8 C7 H7B 109.5 . . ?
H7A C7 H7B 108.0 . . ?
N6 C8 C7 111.6(3) . . ?
N6 C8 H8A 109.3 . . ?
C7 C8 H8A 109.3 . . ?
N6 C8 H8B 109.3 . . ?
C7 C8 H8B 109.3 . . ?
H8A C8 H8B 108.0 . . ?
N6 C9 C14 104.7(3) . . ?
N6 C9 C10 132.7(4) . . ?
C14 C9 C10 122.6(4) . . ?
C11 C10 C9 115.3(4) . . ?
C11 C10 H10 122.3 . . ?
C9 C10 H10 122.3 . . ?
C10 C11 C12 122.5(4) . . ?
C10 C11 H11 118.8 . . ?
C12 C11 H11 118.8 . . ?
C13 C12 C11 121.9(4) . . ?
C13 C12 H12 119.0 . . ?
C11 C12 H12 119.0 . . ?
C12 C13 C14 116.1(4) . . ?
C12 C13 H13 121.9 . . ?
C14 C13 H13 121.9 . . ?
N4 C14 C13 131.5(3) . . ?
N4 C14 C9 106.9(3) . . ?
C13 C14 C9 121.6(4) . . ?
N2 N1 C1 109.8(3) . . ?
N2 N1 Cu1 120.0(2) . . ?
C1 N1 Cu1 129.8(3) . . ?
N1 N2 N3 107.7(3) . . ?
N2 N3 C6 110.8(3) . . ?
N2 N3 C7 119.3(3) . . ?
C6 N3 C7 128.9(3) . . ?
N5 N4 C14 110.1(3) . . ?
N5 N4 Cu1 118.6(2) . 1_545 ?
C14 N4 Cu1 131.3(3) . 1_545 ?
N4 N5 N6 107.6(3) . . ?
N5 N6 C9 110.7(3) . . ?
N5 N6 C8 119.3(3) . . ?
C9 N6 C8 129.7(3) . . ?

loop_
_geom_bond_atom_site_label_1
_geom_bond_atom_site_label_2
_geom_bond_distance
_geom_bond_site_symmetry_2
_geom_bond_publ_flag
Cu1 N4 1.985(3) 1_565 ?
Cu1 N1 1.987(3) . ?
Cu1 Cl2 2.2062(13) . ?
Cu1 Cl1 2.2311(13) . ?
C1 N1 1.379(5) . ?
C1 C2 1.389(6) . ?
C1 C6 1.400(5) . ?
C2 C3 1.369(6) . ?
C2 H2 0.9300 . ?
C3 C4 1.413(6) . ?
C3 H3 0.9300 . ?
C4 C5 1.354(6) . ?
C4 H4 0.9300 . ?
C5 C6 1.406(5) . ?
C5 H5 0.9300 . ?
C6 N3 1.364(5) . ?
C7 N3 1.457(5) . ?
C7 C8 1.510(6) . ?
C7 H7A 0.9700 . ?
C7 H7B 0.9700 . ?
C8 N6 1.456(5) . ?
C8 H8A 0.9700 . ?
C8 H8B 0.9700 . ?
C9 N6 1.370(5) . ?
C9 C14 1.390(5) . ?
C9 C10 1.398(5) . ?
C10 C11 1.366(6) . ?
C10 H10 0.9300 . ?
C11 C12 1.406(6) . ?
C11 H11 0.9300 . ?
C12 C13 1.377(6) . ?
C12 H12 0.9300 . ?
C13 C14 1.386(5) . ?
C13 H13 0.9300 . ?
C14 N4 1.378(5) . ?
N1 N2 1.315(4) . ?
N2 N3 1.346(4) . ?
N4 N5 1.305(4) . ?
N4 Cu1 1.985(3) 1_545 ?
N5 N6 1.344(4) . ?
